data_7250459
loop_
_publ_author_name
'Ushakov, Daniil A.'
'Ryadun, Alexey A.'
'Kovalenko, Konstantin A.'
'Kirilyuk, Igor A.'
'Demakov, Pavel A.'
'Fedin, Vladimir P.'

_publ_section_title
;
 Solvatomorphism, CO2 adsorption and luminescence properties of
 non-aromatic bis-hydroxamate-based metal--organic frameworks
;
_journal_issue 27
_journal_name_full CrystEngComm
_journal_page_first 4699
_journal_page_last 4706
_journal_paper_doi 10.1039/D5CE00383K
_journal_volume 27
_journal_year 2025
_chemical_formula_sum 'C28 H52 N6 O16 Tb2'
_chemical_formula_weight 1046.59
_space_group_crystal_system triclinic
_space_group_IT_number 2
_space_group_name_Hall '-P 1'
_space_group_name_H-M_alt 'P -1'
_atom_sites_solution_hydrogens mixed
_atom_sites_solution_primary dual
_atom_sites_solution_secondary difmap
_audit_creation_method SHELXL-2018/3
_audit_update_record
;
2025-02-26 deposited with the CCDC.	2025-05-26 downloaded from the CCDC.
;
_cell_angle_alpha 113.549(4)
_cell_angle_beta 95.905(3)
_cell_angle_gamma 115.253(4)
_cell_formula_units_Z 1
_cell_length_a 10.5916(3)
_cell_length_b 10.6052(5)
_cell_length_c 11.5225(4)
_cell_measurement_reflns_used 8749
_cell_measurement_temperature 150(2)
_cell_measurement_theta_max 28.79
_cell_measurement_theta_min 2.47
_cell_volume 1013.11(10)
_computing_cell_refinement 'CrysAlisPro 1.171.41.123a (Rigaku OD, 2022)'
_computing_data_collection 'CrysAlisPro 1.171.41.123a (Rigaku OD, 2022)'
_computing_data_reduction 'CrysAlisPro 1.171.41.123a (Rigaku OD, 2022)'
_computing_molecular_graphics 'ShelXle (H\"ubschle, 2011)'
_computing_publication_material 'CIFTAB (Sheldrick, 2015)'
_computing_structure_refinement 'SHELXL-2018/3 (Sheldrick, 2015)'
_computing_structure_solution 'SHELXT-2018 (Sheldrick, 2015)'
_diffrn_ambient_temperature 150(2)
_diffrn_detector 'CCD plate'
_diffrn_detector_area_resol_mean 10.6
_diffrn_detector_type AtlasS2
_diffrn_measured_fraction_theta_full 1.000
_diffrn_measured_fraction_theta_max 1.000
_diffrn_measurement_device 'four-circle diffractometer'
_diffrn_measurement_device_type 'New Xcalibur, AtlasS2'
_diffrn_measurement_method '\w scans'
_diffrn_radiation_monochromator graphite
_diffrn_radiation_probe x-ray
_diffrn_radiation_source 'fine-focus sealed tube'
_diffrn_radiation_type MoK\a
_diffrn_radiation_wavelength 0.71073
_diffrn_reflns_av_R_equivalents 0.0560
_diffrn_reflns_av_unetI/netI 0.0470
_diffrn_reflns_Laue_measured_fraction_full 1.000
_diffrn_reflns_Laue_measured_fraction_max 1.000
_diffrn_reflns_limit_h_max 12
_diffrn_reflns_limit_h_min -12
_diffrn_reflns_limit_k_max 12
_diffrn_reflns_limit_k_min -12
_diffrn_reflns_limit_l_max 13
_diffrn_reflns_limit_l_min -13
_diffrn_reflns_number 14616
_diffrn_reflns_point_group_measured_fraction_full 1.000
_diffrn_reflns_point_group_measured_fraction_max 1.000
_diffrn_reflns_theta_full 25.24
_diffrn_reflns_theta_max 25.35
_diffrn_reflns_theta_min 2.04
_diffrn_source 'sealed X-ray tube'
_exptl_absorpt_coefficient_mu 3.533
_exptl_absorpt_correction_T_max 1.00000
_exptl_absorpt_correction_T_min 0.71741
_exptl_absorpt_correction_type multi-scan
_exptl_absorpt_process_details
;
CrysAlisPro 1.171.41.123a (Rigaku Oxford Diffraction, 2022)
Empirical absorption correction using spherical harmonics,
implemented in SCALE3 ABSPACK scaling algorithm.
;
_exptl_crystal_colour colorless
_exptl_crystal_density_diffrn 1.715
_exptl_crystal_description prism
_exptl_crystal_F_000 520
_exptl_crystal_preparation Luminescent
_exptl_crystal_size_max 0.37
_exptl_crystal_size_mid 0.30
_exptl_crystal_size_min 0.19
_refine_diff_density_max 1.315
_refine_diff_density_min -1.044
_refine_diff_density_rms 0.139
_refine_ls_extinction_method none
_refine_ls_goodness_of_fit_ref 1.030
_refine_ls_hydrogen_treatment mixed
_refine_ls_matrix_type full
_refine_ls_number_parameters 323
_refine_ls_number_reflns 3718
_refine_ls_number_restraints 435
_refine_ls_restrained_S_all 1.081
_refine_ls_R_factor_all 0.0343
_refine_ls_R_factor_gt 0.0314
_refine_ls_shift/su_max 0.005
_refine_ls_shift/su_mean 0.000
_refine_ls_structure_factor_coef Fsqd
_refine_ls_weighting_details 'w=1/[\s^2^(Fo^2^)+(0.0384P)^2^+1.5546P] where P=(Fo^2^+2Fc^2^)/3'
_refine_ls_weighting_scheme calc
_refine_ls_wR_factor_gt 0.0736
_refine_ls_wR_factor_ref 0.0757
_reflns_Friedel_coverage 0.000
_reflns_number_gt 3472
_reflns_number_total 3718
_reflns_threshold_expression 'I > 2\s(I)'
_cod_data_source_file d5ce00383k2.cif
_cod_data_source_block ud20-3_auto
_cod_depositor_comments 'Adding full bibliography for 7250459--7250460.cif.'
_cod_original_cell_volume 1013.11(8)
_cod_database_code 7250459
_shelx_shelxl_version_number 2018/3
_shelx_space_group_comment
;
The symmetry employed for this shelxl refinement is uniquely defined
by the following loop, which should always be used as a source of
symmetry information in preference to the above space-group names.
They are only intended as comments.
;
_shelx_estimated_absorpt_t_min 0.355
_shelx_estimated_absorpt_t_max 0.553

loop_
_space_group_symop_operation_xyz
'x, y, z'
'-x, -y, -z'

loop_
_atom_site_label
_atom_site_type_symbol
_atom_site_fract_x
_atom_site_fract_y
_atom_site_fract_z
_atom_site_U_iso_or_equiv
_atom_site_adp_type
_atom_site_occupancy
_atom_site_site_symmetry_order
_atom_site_calc_flag
_atom_site_refinement_flags_posn
_atom_site_refinement_flags_adp
_atom_site_refinement_flags_occupancy
_atom_site_disorder_assembly
_atom_site_disorder_group
Tb01 Tb 0.57129(2) 0.91929(2) 0.84484(2) 0.01630(9) Uani 1 1 d . . . . .
O1M O 0.3366(3) 0.8762(4) 0.7586(3) 0.0265(8) Uani 1 1 d D . . . .
H1M H 0.284(4) 0.833(6) 0.6779(15) 0.032 Uiso 1 1 d D U . . .
H2M H 0.291(4) 0.907(6) 0.809(3) 0.032 Uiso 1 1 d D U . . .
O11 O 0.5253(8) 0.6633(7) 0.7620(4) 0.0201(9) Uani 0.823(19) 1 d D U P A 1
N11 N 0.5138(6) 0.5808(6) 0.6295(5) 0.0181(9) Uani 0.823(19) 1 d D U P A 1
C11 C 0.5219(9) 0.6608(9) 0.5615(8) 0.0205(10) Uani 0.823(19) 1 d D U P A 1
O12 O 0.5345(7) 0.7941(6) 0.6119(7) 0.0192(9) Uani 0.823(19) 1 d D U P A 1
O11' O 0.501(3) 0.779(3) 0.604(3) 0.0184(15) Uani 0.177(19) 1 d D U P A 2
N11' N 0.496(3) 0.634(3) 0.548(3) 0.0192(13) Uani 0.177(19) 1 d D U P A 2
C11' C 0.546(4) 0.610(3) 0.6471(18) 0.0195(12) Uani 0.177(19) 1 d D U P A 2
O12' O 0.573(3) 0.693(3) 0.7687(19) 0.0182(15) Uani 0.177(19) 1 d D U P A 2
C12 C 0.4977(5) 0.4282(5) 0.5882(4) 0.0244(8) Uani 1 1 d D U . . .
C13 C 0.3553(6) 0.3255(6) 0.6073(5) 0.0423(13) Uani 1 1 d . U . . .
H13A H 0.343733 0.220672 0.583579 0.063 Uiso 1 1 calc R U . . .
H13B H 0.270132 0.311132 0.549332 0.063 Uiso 1 1 calc R U . . .
H13C H 0.361397 0.379421 0.701138 0.063 Uiso 1 1 calc R U . . .
C14 C 0.6306(6) 0.4426(6) 0.6701(5) 0.0400(13) Uani 1 1 d . U . . .
H14A H 0.611327 0.335408 0.648401 0.060 Uiso 1 1 calc R U . . .
H14B H 0.647731 0.504529 0.765926 0.060 Uiso 1 1 calc R U . . .
H14C H 0.718320 0.497136 0.648754 0.060 Uiso 1 1 calc R U . . .
O21 O 0.796(3) 0.972(4) 0.818(3) 0.0203(14) Uani 0.16(2) 1 d D U P A 1
N21 N 0.904(3) 0.987(4) 0.909(2) 0.0199(12) Uani 0.16(2) 1 d D U P A 1
C21 C 0.870(4) 1.017(5) 1.025(3) 0.0197(11) Uani 0.16(2) 1 d D U P A 1
O22 O 0.755(3) 1.016(4) 1.036(3) 0.0190(14) Uani 0.16(2) 1 d D U P A 1
O21' O 0.7398(5) 0.9752(8) 1.0330(5) 0.0176(9) Uani 0.84(2) 1 d D U P A 2
N21' N 0.8735(6) 0.9916(7) 1.0188(5) 0.0179(9) Uani 0.84(2) 1 d D U P A 2
C21' C 0.9012(9) 1.0134(10) 0.9148(6) 0.0196(10) Uani 0.84(2) 1 d D U P A 2
O22' O 0.8166(6) 1.0196(8) 0.8379(5) 0.0212(9) Uani 0.84(2) 1 d D U P A 2
C22 C 0.9575(5) 0.9791(6) 1.1133(4) 0.0259(8) Uani 1 1 d D U . . .
C23 C 0.8642(6) 0.8153(7) 1.1026(6) 0.0452(13) Uani 1 1 d . U . . .
H23A H 0.920311 0.805417 1.168220 0.068 Uiso 1 1 calc R U . . .
H23B H 0.839614 0.730343 1.012035 0.068 Uiso 1 1 calc R U . . .
H23C H 0.772871 0.805255 1.120527 0.068 Uiso 1 1 calc R U . . .
C24 C 1.0032(6) 1.1118(8) 1.2547(5) 0.0468(14) Uani 1 1 d . U . . .
H24A H 1.066289 1.104322 1.316919 0.070 Uiso 1 1 calc R U . . .
H24B H 0.914824 1.101158 1.279463 0.070 Uiso 1 1 calc R U . . .
H24C H 1.057894 1.215918 1.259061 0.070 Uiso 1 1 calc R U . . .
O31 O 0.4356(3) 0.8497(3) 0.9839(3) 0.0161(6) Uani 1 1 d . . . . .
C31 C 0.4056(5) 0.7747(5) 1.0498(4) 0.0205(10) Uani 1 1 d . . . . .
O32 O 0.3686(4) 0.8255(4) 1.1511(3) 0.0300(8) Uani 1 1 d . . . . .
C32 C 0.4195(6) 0.6302(6) 1.0092(5) 0.0337(12) Uani 1 1 d . . . . .
H32A H 0.462647 0.631557 1.089407 0.050 Uiso 1 1 calc R U . . .
H32B H 0.483548 0.630583 0.953520 0.050 Uiso 1 1 calc R U . . .
H32C H 0.321478 0.533400 0.957884 0.050 Uiso 1 1 calc R U . . .
O1G O 0.1336(4) 0.7218(5) 0.5206(3) 0.0394(9) Uani 1 1 d . U . . .
C1G C 0.2628(6) 0.8740(6) 0.4220(5) 0.0354(12) Uani 1 1 d . U . . .
H1GA H 0.316234 0.841643 0.362874 0.053 Uiso 1 1 calc R U . . .
H1GB H 0.331463 0.949424 0.514062 0.053 Uiso 1 1 calc R U . . .
H1GC H 0.219753 0.925725 0.392057 0.053 Uiso 1 1 calc R U . . .
C2G C 0.1417(5) 0.7287(6) 0.4175(4) 0.0241(10) Uani 1 1 d . U . . .
N1G N 0.0422(4) 0.6076(5) 0.2983(4) 0.0306(9) Uani 1 1 d . U . . .
C3G C 0.0484(6) 0.5986(7) 0.1714(5) 0.0411(13) Uani 1 1 d . U . . .
H3G1 H 0.120782 0.704292 0.186168 0.062 Uiso 1 1 calc R U . . .
H3G2 H -0.049205 0.564137 0.116566 0.062 Uiso 1 1 calc R U . . .
H3G3 H 0.077936 0.521207 0.124809 0.062 Uiso 1 1 calc R U . . .
C4G C -0.0761(6) 0.4637(7) 0.2907(6) 0.0473(15) Uani 1 1 d . U . . .
H4GA H -0.086273 0.368172 0.216894 0.071 Uiso 1 1 calc R U . . .
H4GB H -0.169340 0.462553 0.274974 0.071 Uiso 1 1 calc R U . . .
H4GC H -0.051745 0.463994 0.375291 0.071 Uiso 1 1 calc R U . . .

loop_
_atom_site_aniso_label
_atom_site_aniso_U_11
_atom_site_aniso_U_22
_atom_site_aniso_U_33
_atom_site_aniso_U_23
_atom_site_aniso_U_13
_atom_site_aniso_U_12
Tb01 0.01776(13) 0.01694(13) 0.01081(13) 0.00154(9) 0.00590(9) 0.01087(10)
O1M 0.0223(16) 0.0378(19) 0.0099(14) 0.0017(14) 0.0035(13) 0.0177(15)
O11 0.0272(17) 0.0180(14) 0.0115(12) 0.0034(10) 0.0115(12) 0.0111(13)
N11 0.0239(15) 0.0161(13) 0.0133(12) 0.0036(10) 0.0082(11) 0.0124(11)
C11 0.0215(16) 0.0186(14) 0.0164(13) 0.0038(11) 0.0077(12) 0.0106(12)
O12 0.0217(18) 0.0173(13) 0.0168(13) 0.0041(10) 0.0078(15) 0.0122(13)
O11' 0.020(2) 0.0174(18) 0.0169(18) 0.0052(15) 0.0077(17) 0.0116(16)
N11' 0.0215(17) 0.0176(15) 0.0165(15) 0.0050(13) 0.0079(14) 0.0112(14)
C11' 0.0239(16) 0.0178(15) 0.0152(14) 0.0051(12) 0.0089(13) 0.0117(13)
O12' 0.022(2) 0.0178(18) 0.0138(17) 0.0044(15) 0.0100(17) 0.0112(16)
C12 0.0325(15) 0.0208(14) 0.0178(14) 0.0060(11) 0.0092(12) 0.0149(12)
C13 0.060(3) 0.024(2) 0.029(2) 0.0067(18) 0.028(2) 0.013(2)
C14 0.057(3) 0.035(2) 0.024(2) 0.0049(19) 0.002(2) 0.031(2)
O21 0.0195(16) 0.0209(17) 0.0207(16) 0.0089(14) 0.0069(14) 0.0117(13)
N21 0.0194(14) 0.0211(15) 0.0204(14) 0.0097(12) 0.0069(12) 0.0118(12)
C21 0.0187(13) 0.0217(14) 0.0202(13) 0.0094(11) 0.0075(11) 0.0122(11)
O22 0.0178(16) 0.0206(17) 0.0191(16) 0.0084(13) 0.0079(14) 0.0112(13)
O21' 0.0161(11) 0.0209(15) 0.0183(12) 0.0078(11) 0.0096(9) 0.0123(11)
N21' 0.0163(11) 0.0216(13) 0.0191(11) 0.0081(9) 0.0082(9) 0.0135(9)
C21' 0.0190(12) 0.0210(14) 0.0204(12) 0.0083(10) 0.0079(10) 0.0129(10)
O22' 0.0194(12) 0.0236(15) 0.0208(13) 0.0111(11) 0.0062(10) 0.0112(11)
C22 0.0222(13) 0.0304(13) 0.0247(13) 0.0116(11) 0.0089(11) 0.0147(11)
C23 0.033(2) 0.051(2) 0.059(3) 0.036(2) 0.0118(19) 0.0190(19)
C24 0.037(2) 0.065(3) 0.032(2) 0.0101(19) 0.0110(19) 0.034(2)
O31 0.0178(14) 0.0158(15) 0.0116(14) 0.0032(12) 0.0056(12) 0.0093(13)
C31 0.017(2) 0.016(2) 0.023(2) 0.0056(19) 0.0061(19) 0.0079(19)
O32 0.043(2) 0.0325(19) 0.0268(17) 0.0160(15) 0.0245(16) 0.0252(17)
C32 0.049(3) 0.028(3) 0.033(3) 0.015(2) 0.023(3) 0.024(3)
O1G 0.0318(18) 0.051(2) 0.0168(17) 0.0122(16) 0.0058(15) 0.0111(17)
C1G 0.037(3) 0.025(3) 0.030(3) 0.008(2) 0.010(2) 0.011(2)
C2G 0.024(2) 0.026(2) 0.021(2) 0.0078(18) 0.0094(18) 0.0136(18)
N1G 0.032(2) 0.033(2) 0.0163(18) 0.0105(16) 0.0054(16) 0.0100(17)
C3G 0.043(3) 0.044(3) 0.020(2) 0.010(2) 0.008(2) 0.015(3)
C4G 0.039(3) 0.040(3) 0.035(3) 0.016(3) 0.002(2) 0.002(3)

loop_
_atom_type_symbol
_atom_type_description
_atom_type_scat_dispersion_real
_atom_type_scat_dispersion_imag
_atom_type_scat_source
C C 0.0033 0.0016 'International Tables Vol C Tables 4.2.6.8 and 6.1.1.4'
H H 0.0000 0.0000 'International Tables Vol C Tables 4.2.6.8 and 6.1.1.4'
N N 0.0061 0.0033 'International Tables Vol C Tables 4.2.6.8 and 6.1.1.4'
O O 0.0106 0.0060 'International Tables Vol C Tables 4.2.6.8 and 6.1.1.4'
Tb Tb -0.1723 4.1537 'International Tables Vol C Tables 4.2.6.8 and 6.1.1.4'

loop_
_geom_angle_atom_site_label_1
_geom_angle_atom_site_label_2
_geom_angle_atom_site_label_3
_geom_angle
_geom_angle_site_symmetry_1
_geom_angle_site_symmetry_3
_geom_angle_publ_flag
O21 Tb01 O11 83.6(9) . . ?
O21 Tb01 O22 65.6(9) . . ?
O11 Tb01 O22 93.2(8) . . ?
O12' Tb01 O21' 79.2(6) . . ?
O12' Tb01 O1M 112.0(8) . . ?
O21 Tb01 O1M 146.3(6) . . ?
O11 Tb01 O1M 102.0(2) . . ?
O22 Tb01 O1M 145.4(7) . . ?
O21' Tb01 O1M 144.88(14) . . ?
O21 Tb01 O12 71.9(6) . . ?
O11 Tb01 O12 67.87(18) . . ?
O22 Tb01 O12 135.1(7) . . ?
O1M Tb01 O12 79.50(17) . . ?
O12' Tb01 O22' 81.8(9) . . ?
O21' Tb01 O22' 67.21(17) . . ?
O1M Tb01 O22' 145.00(14) . . ?
O12' Tb01 O31 89.8(7) . . ?
O21 Tb01 O31 139.2(6) . . ?
O11 Tb01 O31 82.08(16) . . ?
O22 Tb01 O31 77.2(7) . . ?
O21' Tb01 O31 72.53(15) . . ?
O1M Tb01 O31 74.31(11) . . ?
O12 Tb01 O31 134.62(17) . . ?
O22' Tb01 O31 139.72(13) . . ?
O12' Tb01 O11' 67.9(9) . . ?
O21' Tb01 O11' 139.2(6) . . ?
O1M Tb01 O11' 72.8(7) . . ?
O22' Tb01 O11' 84.4(7) . . ?
O31 Tb01 O11' 128.5(8) . . ?
O12' Tb01 O32 152.0(7) . 2_677 ?
O21 Tb01 O32 85.4(8) . 2_677 ?
O11 Tb01 O32 157.92(15) . 2_677 ?
O22 Tb01 O32 99.7(9) . 2_677 ?
O21' Tb01 O32 108.89(18) . 2_677 ?
O1M Tb01 O32 77.26(12) . 2_677 ?
O12 Tb01 O32 90.51(16) . 2_677 ?
O22' Tb01 O32 77.24(17) . 2_677 ?
O31 Tb01 O32 118.18(10) . 2_677 ?
O11' Tb01 O32 91.5(7) . 2_677 ?
O21 Tb01 O31 116.0(8) . 2_677 ?
O11 Tb01 O31 149.44(16) . 2_677 ?
O22 Tb01 O31 76.1(7) . 2_677 ?
O1M Tb01 O31 75.06(10) . 2_677 ?
O12 Tb01 O31 138.45(16) . 2_677 ?
O31 Tb01 O31 67.73(11) . 2_677 ?
O32 Tb01 O31 52.27(10) 2_677 2_677 ?
Tb01 O1M H1M 130(3) . . ?
Tb01 O1M H2M 122(3) . . ?
H1M O1M H2M 108(2) . . ?
N11 O11 Tb01 118.1(4) . . ?
C11 N11 O11 114.3(5) . . ?
C11 N11 C12 130.7(6) . . ?
O11 N11 C12 115.0(5) . . ?
O12 C11 N11 123.0(8) . . ?
O12 C11 C12 120.2(6) . 2_666 ?
N11 C11 C12 116.7(6) . 2_666 ?
C11 O12 Tb01 116.3(6) . . ?
N11' O11' Tb01 116(2) . . ?
C11' N11' O11' 110(3) . . ?
O12' C11' N11' 125(3) . . ?
O12' C11' C12 119(2) . . ?
N11' C11' C12 109.8(16) . . ?
C11' O12' Tb01 120(2) . . ?
N11 C12 N11' 107.9(9) . 2_666 ?
N11 C12 C14 110.9(4) . . ?
N11' C12 C14 103.8(11) 2_666 . ?
N11 C12 C13 107.6(4) . . ?
N11' C12 C13 116.1(11) 2_666 . ?
C14 C12 C13 110.4(4) . . ?
N11 C12 C11 112.5(4) . 2_666 ?
C14 C12 C11 108.7(4) . 2_666 ?
C13 C12 C11 106.5(4) . 2_666 ?
N11' C12 C11' 108.9(11) 2_666 . ?
C14 C12 C11' 100.7(11) . . ?
C13 C12 C11' 115.2(13) . . ?
C12 C13 H13A 109.5 . . ?
C12 C13 H13B 109.5 . . ?
H13A C13 H13B 109.5 . . ?
C12 C13 H13C 109.5 . . ?
H13A C13 H13C 109.5 . . ?
H13B C13 H13C 109.5 . . ?
C12 C14 H14A 109.5 . . ?
C12 C14 H14B 109.5 . . ?
H14A C14 H14B 109.5 . . ?
C12 C14 H14C 109.5 . . ?
H14A C14 H14C 109.5 . . ?
H14B C14 H14C 109.5 . . ?
N21 O21 Tb01 121(2) . . ?
C21 N21 O21 108(3) . . ?
C21 N21 C22 130(2) . 2_777 ?
O21 N21 C22 118(2) . 2_777 ?
O22 C21 N21 123(3) . . ?
O22 C21 C22 123(3) . . ?
N21 C21 C22 109.2(16) . . ?
C21 O22 Tb01 119(2) . . ?
N21' O21' Tb01 115.2(4) . . ?
C21' N21' O21' 114.4(5) . . ?
C21' N21' C22 130.2(6) . . ?
O21' N21' C22 115.4(5) . . ?
O22' C21' N21' 123.7(8) . . ?
C21' O22' Tb01 115.1(5) . . ?
N21' C22 C24 111.3(5) . . ?
N21 C22 C24 102.8(12) 2_777 . ?
N21' C22 C23 108.5(4) . . ?
N21 C22 C23 116.4(13) 2_777 . ?
C24 C22 C23 110.2(5) . . ?
N21 C22 C21' 9.9(14) 2_777 2_777 ?
C24 C22 C21' 107.8(4) . 2_777 ?
C23 C22 C21' 106.5(5) . 2_777 ?
N21 C22 C21 109.2(13) 2_777 . ?
C24 C22 C21 103.2(13) . . ?
C23 C22 C21 113.8(17) . . ?
C22 C23 H23A 109.5 . . ?
C22 C23 H23B 109.5 . . ?
H23A C23 H23B 109.5 . . ?
C22 C23 H23C 109.5 . . ?
H23A C23 H23C 109.5 . . ?
H23B C23 H23C 109.5 . . ?
C22 C24 H24A 109.5 . . ?
C22 C24 H24B 109.5 . . ?
H24A C24 H24B 109.5 . . ?
C22 C24 H24C 109.5 . . ?
H24A C24 H24C 109.5 . . ?
H24B C24 H24C 109.5 . . ?
C31 O31 Tb01 147.7(3) . . ?
C31 O31 Tb01 93.0(2) . 2_677 ?
Tb01 O31 Tb01 112.27(11) . 2_677 ?
O32 C31 O31 119.9(4) . . ?
O32 C31 C32 120.1(4) . . ?
O31 C31 C32 119.9(4) . . ?
O32 C31 Tb01 59.9(2) . 2_677 ?
O31 C31 Tb01 60.6(2) . 2_677 ?
C32 C31 Tb01 170.5(3) . 2_677 ?
C31 O32 Tb01 94.1(3) . 2_677 ?
C31 C32 H32A 109.5 . . ?
C31 C32 H32B 109.5 . . ?
H32A C32 H32B 109.5 . . ?
C31 C32 H32C 109.5 . . ?
H32A C32 H32C 109.5 . . ?
H32B C32 H32C 109.5 . . ?
C2G C1G H1GA 109.5 . . ?
C2G C1G H1GB 109.5 . . ?
H1GA C1G H1GB 109.5 . . ?
C2G C1G H1GC 109.5 . . ?
H1GA C1G H1GC 109.5 . . ?
H1GB C1G H1GC 109.5 . . ?
O1G C2G N1G 120.9(4) . . ?
O1G C2G C1G 121.0(4) . . ?
N1G C2G C1G 118.1(4) . . ?
C2G N1G C3G 125.1(4) . . ?
C2G N1G C4G 119.3(4) . . ?
C3G N1G C4G 115.3(4) . . ?
N1G C3G H3G1 109.5 . . ?
N1G C3G H3G2 109.5 . . ?
H3G1 C3G H3G2 109.5 . . ?
N1G C3G H3G3 109.5 . . ?
H3G1 C3G H3G3 109.5 . . ?
H3G2 C3G H3G3 109.5 . . ?
N1G C4G H4GA 109.5 . . ?
N1G C4G H4GB 109.5 . . ?
H4GA C4G H4GB 109.5 . . ?
N1G C4G H4GC 109.5 . . ?
H4GA C4G H4GC 109.5 . . ?
H4GB C4G H4GC 109.5 . . ?

loop_
_geom_bond_atom_site_label_1
_geom_bond_atom_site_label_2
_geom_bond_distance
_geom_bond_site_symmetry_2
_geom_bond_publ_flag
Tb01 O12' 2.21(2) . ?
Tb01 O21 2.28(3) . ?
Tb01 O11 2.286(5) . ?
Tb01 O22 2.30(3) . ?
Tb01 O21' 2.348(5) . ?
Tb01 O1M 2.352(3) . ?
Tb01 O12 2.369(7) . ?
Tb01 O22' 2.375(5) . ?
Tb01 O31 2.385(3) . ?
Tb01 O11' 2.41(3) . ?
Tb01 O32 2.481(3) 2_677 ?
Tb01 O31 2.494(3) 2_677 ?
O1M H1M 0.847(10) . ?
O1M H2M 0.849(10) . ?
O11 N11 1.383(6) . ?
N11 C11 1.351(5) . ?
N11 C12 1.417(6) . ?
C11 O12 1.233(7) . ?
C11 C12 1.539(9) 2_666 ?
O11' N11' 1.382(10) . ?
N11' C11' 1.370(8) . ?
N11' C12 1.46(3) 2_666 ?
C11' O12' 1.241(10) . ?
C11' C12 1.57(3) . ?
C12 C14 1.525(7) . ?
C12 C13 1.538(7) . ?
C13 H13A 0.9800 . ?
C13 H13B 0.9800 . ?
C13 H13C 0.9800 . ?
C14 H14A 0.9800 . ?
C14 H14B 0.9800 . ?
C14 H14C 0.9800 . ?
O21 N21 1.380(10) . ?
N21 C21 1.371(9) . ?
N21 C22 1.43(3) 2_777 ?
C21 O22 1.237(10) . ?
C21 C22 1.58(3) . ?
O21' N21' 1.386(6) . ?
N21' C21' 1.346(5) . ?
N21' C22 1.420(6) . ?
C21' O22' 1.236(6) . ?
C21' C22 1.539(9) 2_777 ?
C22 C24 1.514(7) . ?
C22 C23 1.532(7) . ?
C23 H23A 0.9800 . ?
C23 H23B 0.9800 . ?
C23 H23C 0.9800 . ?
C24 H24A 0.9800 . ?
C24 H24B 0.9800 . ?
C24 H24C 0.9800 . ?
O31 C31 1.275(5) . ?
C31 O32 1.257(5) . ?
C31 C32 1.491(6) . ?
C32 H32A 0.9800 . ?
C32 H32B 0.9800 . ?
C32 H32C 0.9800 . ?
O1G C2G 1.228(6) . ?
C1G C2G 1.503(7) . ?
C1G H1GA 0.9800 . ?
C1G H1GB 0.9800 . ?
C1G H1GC 0.9800 . ?
C2G N1G 1.336(6) . ?
N1G C3G 1.438(6) . ?
N1G C4G 1.465(7) . ?
C3G H3G1 0.9800 . ?
C3G H3G2 0.9800 . ?
C3G H3G3 0.9800 . ?
C4G H4GA 0.9800 . ?
C4G H4GB 0.9800 . ?
C4G H4GC 0.9800 . ?
